data_1546480
loop_
_publ_author_name
'Gardner, Benedict'
'King, David M.'
'Tuna, Floriana'
'Wooles, Ashley'
'Chilton, Nicholas F.'
'Liddle, Stephen'

_publ_section_title
;
 Assessing Crystal Field and Magnetic Interactions in
 Diuranium-\m-Chalcogenide Triamidoamine Complexes With UIV-E-UIV Cores (E
 = S, Se, Te): Implications for Determining the Presence or Absence of
 Actinide-Actinide Magnetic Exchange
;
_journal_name_full 'Chem. Sci.'
_journal_paper_doi 10.1039/C7SC01998J
_journal_year 2017
_chemical_formula_moiety 'C66 H150 N8 S Si6 U2, 2(C4 H8 O)'
_chemical_formula_sum 'C74 H166 N8 O2 S Si6 U2'
_chemical_formula_weight 1876.80
_space_group_crystal_system monoclinic
_space_group_IT_number 15
_space_group_name_Hall '-C 2yc'
_space_group_name_H-M_alt 'C 1 2/c 1'
_symmetry_space_group_name_Hall '-C 2yc'
_symmetry_space_group_name_H-M 'C 1 2/c 1'
_atom_sites_solution_hydrogens geom
_atom_sites_solution_primary heavy
_atom_sites_solution_secondary difmap
_audit_creation_date 2017-04-27
_audit_creation_method
;
Olex2 1.2
(compiled 2017.03.28 svn.r3405 for OlexSys, GUI svn.r5335)
;
_audit_update_record
;
2017-04-30 deposited with the CCDC.
2017-07-05 downloaded from the CCDC.
;
_cell_angle_alpha 90
_cell_angle_beta 105.344(4)
_cell_angle_gamma 90
_cell_formula_units_Z 4
_cell_length_a 29.155(6)
_cell_length_b 13.416(3)
_cell_length_c 22.949(5)
_cell_measurement_reflns_used 2214
_cell_measurement_temperature 90(2)
_cell_measurement_theta_max 27.36
_cell_measurement_theta_min 2.63
_cell_volume 8656(3)
_computing_cell_refinement 'Bruker SAINT version 6.36A (Bruker, 2000)'
_computing_data_reduction 'Bruker SAINT version 6.36A (Bruker, 2000)'
_computing_molecular_graphics 'Olex2 (Dolomanov et al., 2009)'
_computing_publication_material 'Olex2 (Dolomanov et al., 2009)'
_computing_structure_refinement 'ShelXL (Sheldrick, 2015)'
_computing_structure_solution 'XS (Sheldrick, 2008)'
_diffrn_ambient_temperature 90(2)
_diffrn_detector_area_resol_mean 8.366
_diffrn_measured_fraction_theta_full 0.994
_diffrn_measured_fraction_theta_max 0.994
_diffrn_measurement_device_type 'Bruker SMART APEX CCD area detector'
_diffrn_measurement_method \w
_diffrn_radiation_monochromator graphite
_diffrn_radiation_type MoK\a
_diffrn_radiation_wavelength 0.71073
_diffrn_reflns_av_R_equivalents 0.0908
_diffrn_reflns_av_unetI/netI 0.1205
_diffrn_reflns_Laue_measured_fraction_full 0.994
_diffrn_reflns_Laue_measured_fraction_max 0.994
_diffrn_reflns_limit_h_max 26
_diffrn_reflns_limit_h_min -34
_diffrn_reflns_limit_k_max 15
_diffrn_reflns_limit_k_min -15
_diffrn_reflns_limit_l_max 27
_diffrn_reflns_limit_l_min -26
_diffrn_reflns_number 21439
_diffrn_reflns_point_group_measured_fraction_full 0.994
_diffrn_reflns_point_group_measured_fraction_max 0.994
_diffrn_reflns_theta_full 25.027
_diffrn_reflns_theta_max 25.027
_diffrn_reflns_theta_min 2.007
_diffrn_standards_number 0
_exptl_absorpt_coefficient_mu 3.889
_exptl_absorpt_correction_T_max 0.4305
_exptl_absorpt_correction_T_min 0.2792
_exptl_absorpt_correction_type multi-scan
_exptl_absorpt_process_details
'SADABS-2007/2 (Bruker,2007) was used for absorption correction. wR2(int) was 0.0923 before and 0.0632 after correction. The Ratio of minimum to maximum transmission is 0.6485. The \l/2 correction factor is 0.0015.'
_exptl_crystal_colour yellow
_exptl_crystal_colour_primary yellow
_exptl_crystal_density_diffrn 1.440
_exptl_crystal_description block
_exptl_crystal_F_000 3864
_exptl_crystal_size_max 0.04
_exptl_crystal_size_mid 0.01
_exptl_crystal_size_min 0.01
_refine_diff_density_max 1.511
_refine_diff_density_min -3.142
_refine_diff_density_rms 0.185
_refine_ls_extinction_method none
_refine_ls_goodness_of_fit_ref 1.107
_refine_ls_hydrogen_treatment constr
_refine_ls_matrix_type full
_refine_ls_number_parameters 438
_refine_ls_number_reflns 7597
_refine_ls_number_restraints 33
_refine_ls_restrained_S_all 1.109
_refine_ls_R_factor_all 0.1027
_refine_ls_R_factor_gt 0.0659
_refine_ls_shift/su_max 0.001
_refine_ls_shift/su_mean 0.000
_refine_ls_structure_factor_coef Fsqd
_refine_ls_weighting_details 'w=1/[\s^2^(Fo^2^)+(0.0264P)^2^+24.3120P] where P=(Fo^2^+2Fc^2^)/3'
_refine_ls_weighting_scheme calc
_refine_ls_wR_factor_gt 0.1056
_refine_ls_wR_factor_ref 0.1146
_reflns_Friedel_coverage 0.000
_reflns_number_gt 5310
_reflns_number_total 7597
_reflns_threshold_expression 'I > 2\s(I)'
_cod_data_source_file c7sc01998j2.cif
_cod_data_source_block 2
_cod_original_cell_volume 8657(3)
_cod_database_code 1546480
_shelx_shelxl_version_number 2016/6
_shelx_space_group_comment
;
The symmetry employed for this shelxl refinement is uniquely defined
by the following loop, which should always be used as a source of
symmetry information in preference to the above space-group names.
They are only intended as comments.
;
_olex2_refinement_description
;
1. Fixed Uiso
 At 1.2 times of:
  All C(H) groups, All C(H,H) groups
 At 1.5 times of:
  All C(H,H,H) groups
2. Restrained distances
 C37-C36 = C35-C34 = C36-C35
 1.55 with sigma of 0.02
3. Rigid body (RIGU) restrains
 O1, C34, C37, C35, C36
 with sigma for 1-2 distances of 0.004 and sigma for 1-3 distances of 0.004
4.a Ternary CH refined with riding coordinates:
 C1(H1), C4(H4), C7(H7), C12(H12), C15(H15), C18(H18), C23(H23), C26(H26),
 C29(H29)
4.b Secondary CH2 refined with riding coordinates:
 C10(H10A,H10B), C11(H11A,H11B), C21(H21A,H21B), C22(H22A,H22B), C32(H32A,
 H32B), C33(H33A,H33B), C34(H34A,H34B), C35(H35A,H35B), C36(H36A,H36B),
 C37(H37A,H37B)
4.c Idealised Me refined as rotating group:
 C2(H2A,H2B,H2C), C3(H3A,H3B,H3C), C5(H5A,H5B,H5C), C6(H6A,H6B,H6C), C8(H8A,
 H8B,H8C), C9(H9A,H9B,H9C), C13(H13A,H13B,H13C), C14(H14A,H14B,H14C), C16(H16A,
 H16B,H16C), C17(H17A,H17B,H17C), C19(H19A,H19B,H19C), C20(H20A,H20B,H20C),
 C24(H24A,H24B,H24C), C25(H25A,H25B,H25C), C27(H27A,H27B,H27C), C28(H28A,H28B,
 H28C), C30(H30A,H30B,H30C), C31(H31A,H31B,H31C)
;
_olex2_submission_original_sample_id UDKING
_olex2_submission_special_instructions 'No special instructions were received'

loop_
_space_group_symop_operation_xyz
'x, y, z'
'-x, y, -z+1/2'
'x+1/2, y+1/2, z'
'-x+1/2, y+1/2, -z+1/2'
'-x, -y, -z'
'x, -y, z-1/2'
'-x+1/2, -y+1/2, -z'
'x+1/2, -y+1/2, z-1/2'

loop_
_atom_site_label
_atom_site_type_symbol
_atom_site_fract_x
_atom_site_fract_y
_atom_site_fract_z
_atom_site_U_iso_or_equiv
_atom_site_adp_type
_atom_site_occupancy
_atom_site_site_symmetry_order
_atom_site_calc_flag
_atom_site_refinement_flags_posn
_atom_site_refinement_flags_adp
_atom_site_refinement_flags_occupancy
_atom_site_disorder_assembly
_atom_site_disorder_group
U1 U 0.40596(2) 0.84830(3) 0.69675(2) 0.01241(10) Uani 1 1 d . . . . .
S1 S 0.500000 0.8480(3) 0.750000 0.0193(8) Uani 1 2 d S T P . .
Si1 Si 0.42229(10) 0.7712(2) 0.54936(13) 0.0151(6) Uani 1 1 d . . . . .
Si2 Si 0.39168(10) 1.1181(2) 0.71642(13) 0.0170(7) Uani 1 1 d . . . . .
Si3 Si 0.38085(10) 0.66874(19) 0.80598(13) 0.0162(6) Uani 1 1 d . . . . .
N1 N 0.3930(3) 0.7730(5) 0.6061(4) 0.0146(19) Uani 1 1 d . . . . .
N2 N 0.3766(3) 1.0046(6) 0.6798(3) 0.0126(18) Uani 1 1 d . . . . .
N3 N 0.3662(3) 0.7651(5) 0.7539(4) 0.0122(18) Uani 1 1 d . . . . .
N4 N 0.3119(3) 0.8440(7) 0.6409(3) 0.021(2) Uani 1 1 d . . . . .
C1 C 0.4496(3) 0.6435(8) 0.5419(4) 0.020(2) Uani 1 1 d . . . . .
H1 H 0.482070 0.645138 0.570711 0.024 Uiso 1 1 calc R . . . .
C2 C 0.4247(4) 0.5535(7) 0.5613(5) 0.025(3) Uani 1 1 d . . . . .
H2A H 0.420963 0.564966 0.601963 0.038 Uiso 1 1 calc GR . . . .
H2B H 0.443912 0.493495 0.561443 0.038 Uiso 1 1 calc GR . . . .
H2C H 0.393352 0.544583 0.532876 0.038 Uiso 1 1 calc GR . . . .
C3 C 0.4580(4) 0.6252(7) 0.4796(5) 0.025(3) Uani 1 1 d . . . . .
H3A H 0.427326 0.620617 0.449212 0.037 Uiso 1 1 calc GR . . . .
H3B H 0.475620 0.562817 0.480289 0.037 Uiso 1 1 calc GR . . . .
H3C H 0.476441 0.680564 0.469456 0.037 Uiso 1 1 calc GR . . . .
C4 C 0.4734(3) 0.8594(8) 0.5731(4) 0.018(2) Uani 1 1 d . . . . .
H4 H 0.495235 0.830985 0.610524 0.022 Uiso 1 1 calc R . . . .
C5 C 0.4599(3) 0.9661(7) 0.5895(5) 0.021(2) Uani 1 1 d . . . . .
H5A H 0.440363 0.998807 0.553268 0.032 Uiso 1 1 calc GR . . . .
H5B H 0.488983 1.004952 0.605693 0.032 Uiso 1 1 calc GR . . . .
H5C H 0.442009 0.961606 0.620047 0.032 Uiso 1 1 calc GR . . . .
C6 C 0.5024(3) 0.8697(7) 0.5269(4) 0.019(2) Uani 1 1 d . . . . .
H6A H 0.512914 0.803642 0.517588 0.029 Uiso 1 1 calc GR . . . .
H6B H 0.530184 0.911904 0.543628 0.029 Uiso 1 1 calc GR . . . .
H6C H 0.482651 0.900129 0.489909 0.029 Uiso 1 1 calc GR . . . .
C7 C 0.3842(4) 0.8054(7) 0.4714(5) 0.022(3) Uani 1 1 d . . . . .
H7 H 0.405962 0.797934 0.444515 0.026 Uiso 1 1 calc R . . . .
C8 C 0.3421(4) 0.7364(8) 0.4434(5) 0.031(3) Uani 1 1 d . . . . .
H8A H 0.352013 0.666835 0.451382 0.046 Uiso 1 1 calc GR . . . .
H8B H 0.331720 0.747564 0.399644 0.046 Uiso 1 1 calc GR . . . .
H8C H 0.315809 0.750824 0.461223 0.046 Uiso 1 1 calc GR . . . .
C9 C 0.3668(4) 0.9151(8) 0.4622(5) 0.028(3) Uani 1 1 d . . . . .
H9A H 0.348814 0.931398 0.491392 0.042 Uiso 1 1 calc GR . . . .
H9B H 0.346375 0.923440 0.421057 0.042 Uiso 1 1 calc GR . . . .
H9C H 0.394338 0.959586 0.468219 0.042 Uiso 1 1 calc GR . . . .
C10 C 0.3480(3) 0.7161(7) 0.5926(5) 0.016(2) Uani 1 1 d . . . . .
H10A H 0.348124 0.670214 0.626376 0.020 Uiso 1 1 calc R . . . .
H10B H 0.344865 0.675788 0.555575 0.020 Uiso 1 1 calc R . . . .
C11 C 0.3067(3) 0.7871(7) 0.5835(5) 0.019(2) Uani 1 1 d . . . . .
H11A H 0.306500 0.833532 0.549902 0.023 Uiso 1 1 calc R . . . .
H11B H 0.276320 0.749656 0.573320 0.023 Uiso 1 1 calc R . . . .
C12 C 0.4240(4) 1.2024(7) 0.6735(5) 0.022(3) Uani 1 1 d . . . . .
H12 H 0.456932 1.174425 0.681796 0.026 Uiso 1 1 calc R . . . .
C13 C 0.4054(4) 1.2011(8) 0.6056(5) 0.030(3) Uani 1 1 d . . . . .
H13A H 0.401439 1.131966 0.591380 0.045 Uiso 1 1 calc GR . . . .
H13B H 0.427977 1.235187 0.587485 0.045 Uiso 1 1 calc GR . . . .
H13C H 0.374615 1.235334 0.593810 0.045 Uiso 1 1 calc GR . . . .
C14 C 0.4308(5) 1.3105(8) 0.6945(5) 0.040(3) Uani 1 1 d . . . . .
H14A H 0.399812 1.340110 0.692970 0.059 Uiso 1 1 calc GR . . . .
H14B H 0.446002 1.347944 0.668007 0.059 Uiso 1 1 calc GR . . . .
H14C H 0.451042 1.312831 0.736060 0.059 Uiso 1 1 calc GR . . . .
C15 C 0.3393(4) 1.1905(7) 0.7304(5) 0.021(3) Uani 1 1 d . . . . .
H15 H 0.353620 1.251349 0.753150 0.025 Uiso 1 1 calc R . . . .
C16 C 0.3022(4) 1.2293(9) 0.6756(6) 0.042(3) Uani 1 1 d . . . . .
H16A H 0.317866 1.268348 0.650264 0.063 Uiso 1 1 calc GR . . . .
H16B H 0.279503 1.271686 0.688846 0.063 Uiso 1 1 calc GR . . . .
H16C H 0.285295 1.173051 0.652226 0.063 Uiso 1 1 calc GR . . . .
C17 C 0.3141(4) 1.1374(9) 0.7717(5) 0.034(3) Uani 1 1 d . . . . .
H17A H 0.302743 1.072258 0.754455 0.050 Uiso 1 1 calc GR . . . .
H17B H 0.286996 1.177600 0.775583 0.050 Uiso 1 1 calc GR . . . .
H17C H 0.336311 1.128176 0.811597 0.050 Uiso 1 1 calc GR . . . .
C18 C 0.4339(4) 1.0876(7) 0.7921(5) 0.020(3) Uani 1 1 d . . . . .
H18 H 0.464720 1.067603 0.784106 0.024 Uiso 1 1 calc R . . A 1
C19 C 0.4448(4) 1.1770(7) 0.8360(5) 0.029(3) Uani 1 1 d . . . B 1
H19A H 0.455914 1.233391 0.816262 0.043 Uiso 1 1 calc GR . . B 1
H19B H 0.469551 1.158208 0.872343 0.043 Uiso 1 1 calc GR . . B 1
H19C H 0.415886 1.196136 0.847343 0.043 Uiso 1 1 calc GR . . B 1
C20 C 0.4175(4) 0.9988(7) 0.8245(5) 0.026(3) Uani 1 1 d . . . . .
H20A H 0.382842 0.992337 0.810555 0.038 Uiso 1 1 calc GR . . . .
H20B H 0.426879 1.010306 0.868274 0.038 Uiso 1 1 calc GR . . . .
H20C H 0.432421 0.937357 0.815383 0.038 Uiso 1 1 calc GR . . . .
C21 C 0.3371(3) 1.0109(8) 0.6227(5) 0.019(2) Uani 1 1 d . . . . .
H21A H 0.326849 1.081100 0.614829 0.023 Uiso 1 1 calc R . . . .
H21B H 0.348460 0.986820 0.588187 0.023 Uiso 1 1 calc R . . . .
C22 C 0.2962(3) 0.9484(7) 0.6291(5) 0.023(3) Uani 1 1 d . . . . .
H22A H 0.284266 0.973748 0.662950 0.027 Uiso 1 1 calc R . . . .
H22B H 0.269908 0.952245 0.591640 0.027 Uiso 1 1 calc R . . . .
C23 C 0.3957(3) 0.7239(7) 0.8842(5) 0.018(2) Uani 1 1 d . . . . .
H23 H 0.422736 0.770614 0.885919 0.022 Uiso 1 1 calc R . . . .
C24 C 0.3557(4) 0.7893(8) 0.8966(5) 0.028(3) Uani 1 1 d . . . . .
H24A H 0.349234 0.845215 0.868183 0.042 Uiso 1 1 calc GR . . . .
H24B H 0.365664 0.814890 0.938076 0.042 Uiso 1 1 calc GR . . . .
H24C H 0.326799 0.749177 0.891546 0.042 Uiso 1 1 calc GR . . . .
C25 C 0.4137(3) 0.6521(8) 0.9385(4) 0.025(2) Uani 1 1 d . . . . .
H25A H 0.390205 0.599109 0.936764 0.038 Uiso 1 1 calc GR . . . .
H25B H 0.418126 0.689276 0.976384 0.038 Uiso 1 1 calc GR . . . .
H25C H 0.444011 0.622618 0.936727 0.038 Uiso 1 1 calc GR . . . .
C26 C 0.3283(4) 0.5781(7) 0.7940(5) 0.020(3) Uani 1 1 d . . . . .
H26 H 0.299588 0.621111 0.789953 0.024 Uiso 1 1 calc R . . . .
C27 C 0.3186(4) 0.5192(7) 0.7348(5) 0.021(3) Uani 1 1 d . . . . .
H27A H 0.318311 0.564969 0.701341 0.032 Uiso 1 1 calc GR . . . .
H27B H 0.287762 0.485766 0.727377 0.032 Uiso 1 1 calc GR . . . .
H27C H 0.343709 0.469374 0.737653 0.032 Uiso 1 1 calc GR . . . .
C28 C 0.3282(4) 0.5061(8) 0.8457(5) 0.032(3) Uani 1 1 d . . . . .
H28A H 0.357585 0.466797 0.855294 0.048 Uiso 1 1 calc GR . . . .
H28B H 0.300766 0.461361 0.833534 0.048 Uiso 1 1 calc GR . . . .
H28C H 0.326247 0.544111 0.881445 0.048 Uiso 1 1 calc GR . . . .
C29 C 0.4355(3) 0.6048(7) 0.7939(5) 0.015(2) Uani 1 1 d . . . . .
H29 H 0.463083 0.649759 0.811167 0.018 Uiso 1 1 calc R . . . .
C30 C 0.4339(4) 0.5890(7) 0.7267(4) 0.020(2) Uani 1 1 d . . . . .
H30A H 0.404898 0.552436 0.706649 0.030 Uiso 1 1 calc GR . . . .
H30B H 0.461789 0.550592 0.723856 0.030 Uiso 1 1 calc GR . . . .
H30C H 0.433912 0.653822 0.707116 0.030 Uiso 1 1 calc GR . . . .
C31 C 0.4473(3) 0.5025(7) 0.8266(5) 0.021(3) Uani 1 1 d . . . . .
H31A H 0.448524 0.510384 0.869428 0.032 Uiso 1 1 calc GR . . . .
H31B H 0.478184 0.478877 0.822803 0.032 Uiso 1 1 calc GR . . . .
H31C H 0.422615 0.453971 0.808109 0.032 Uiso 1 1 calc GR . . . .
C32 C 0.3177(3) 0.8103(7) 0.7464(5) 0.018(2) Uani 1 1 d . . . . .
H32A H 0.320848 0.882607 0.755268 0.022 Uiso 1 1 calc R . . . .
H32B H 0.302011 0.779019 0.775132 0.022 Uiso 1 1 calc R . . . .
C33 C 0.2879(3) 0.7942(7) 0.6825(5) 0.019(2) Uani 1 1 d . . . . .
H33A H 0.284647 0.721994 0.673462 0.023 Uiso 1 1 calc R . . . .
H33B H 0.255786 0.822616 0.677382 0.023 Uiso 1 1 calc R . . . .
O1 O 0.2462(4) 1.1147(7) 0.5205(5) 0.065(3) Uani 1 1 d . U . . .
C34 C 0.2010(6) 1.0909(15) 0.4941(7) 0.091(6) Uani 1 1 d D U . . .
H34A H 0.181092 1.151778 0.487702 0.109 Uiso 1 1 calc R . . . .
H34B H 0.188901 1.045187 0.520539 0.109 Uiso 1 1 calc R . . . .
C35 C 0.1979(5) 1.0418(13) 0.4351(8) 0.087(6) Uani 1 1 d D U . . .
H35A H 0.177053 1.079946 0.401454 0.104 Uiso 1 1 calc R . . . .
H35B H 0.185548 0.973010 0.434566 0.104 Uiso 1 1 calc R . . . .
C36 C 0.2491(4) 1.0416(11) 0.4305(6) 0.062(4) Uani 1 1 d D U . . .
H36A H 0.264609 0.976371 0.442384 0.075 Uiso 1 1 calc R . . . .
H36B H 0.250874 1.058642 0.389174 0.075 Uiso 1 1 calc R . . . .
C37 C 0.2704(5) 1.1216(10) 0.4749(6) 0.052(4) Uani 1 1 d D U . . .
H37A H 0.304912 1.110359 0.491838 0.062 Uiso 1 1 calc R . . . .
H37B H 0.265549 1.188010 0.455433 0.062 Uiso 1 1 calc R . . . .

loop_
_atom_site_aniso_label
_atom_site_aniso_U_11
_atom_site_aniso_U_22
_atom_site_aniso_U_33
_atom_site_aniso_U_23
_atom_site_aniso_U_13
_atom_site_aniso_U_12
U1 0.01333(18) 0.01365(17) 0.01091(18) 0.0005(2) 0.00439(12) 0.0009(2)
S1 0.0161(19) 0.0199(19) 0.021(2) 0.000 0.0029(16) 0.000
Si1 0.0161(15) 0.0195(15) 0.0113(16) 0.0006(12) 0.0065(12) 0.0005(12)
Si2 0.0194(16) 0.0156(15) 0.0157(17) 0.0008(12) 0.0043(12) 0.0043(11)
Si3 0.0196(15) 0.0126(16) 0.0172(16) 0.0032(12) 0.0063(12) 0.0000(12)
N1 0.011(4) 0.010(4) 0.024(5) 0.001(4) 0.007(4) 0.001(3)
N2 0.012(4) 0.020(5) 0.004(5) -0.001(3) -0.001(3) 0.008(3)
N3 0.012(4) 0.015(4) 0.013(5) 0.007(4) 0.009(4) 0.007(3)
N4 0.022(5) 0.025(5) 0.016(5) 0.003(4) 0.007(4) 0.000(4)
C1 0.023(6) 0.020(5) 0.019(6) -0.010(5) 0.007(4) 0.002(5)
C2 0.039(7) 0.018(6) 0.022(7) -0.009(5) 0.014(6) -0.002(5)
C3 0.025(6) 0.020(6) 0.028(7) 0.002(5) 0.006(5) 0.007(5)
C4 0.021(5) 0.027(6) 0.012(5) -0.005(5) 0.013(4) -0.001(5)
C5 0.025(6) 0.024(6) 0.014(6) -0.005(5) 0.005(5) 0.000(5)
C6 0.020(6) 0.027(7) 0.013(6) -0.005(5) 0.009(4) -0.006(5)
C7 0.025(6) 0.023(6) 0.014(6) 0.000(5) -0.001(5) -0.005(5)
C8 0.024(7) 0.048(8) 0.021(7) 0.001(6) 0.007(5) 0.006(6)
C9 0.023(6) 0.025(6) 0.035(8) 0.006(5) 0.006(5) 0.011(5)
C10 0.018(6) 0.020(6) 0.010(6) -0.005(4) 0.001(4) -0.006(4)
C11 0.019(6) 0.027(6) 0.010(6) -0.006(5) -0.001(4) -0.003(5)
C12 0.020(6) 0.009(5) 0.035(7) 0.006(5) 0.006(5) 0.001(4)
C13 0.051(8) 0.017(6) 0.028(8) -0.005(5) 0.020(6) -0.003(5)
C14 0.066(9) 0.032(7) 0.021(7) 0.000(5) 0.013(7) -0.011(6)
C15 0.026(6) 0.022(6) 0.017(6) -0.005(5) 0.012(5) 0.000(5)
C16 0.038(8) 0.049(8) 0.036(9) -0.007(7) 0.004(6) 0.022(6)
C17 0.018(6) 0.060(9) 0.026(7) -0.005(7) 0.012(5) 0.007(6)
C18 0.018(6) 0.024(6) 0.020(7) 0.001(5) 0.009(5) 0.003(5)
C19 0.032(7) 0.030(7) 0.018(7) 0.002(5) -0.002(5) -0.003(5)
C20 0.021(6) 0.024(6) 0.028(7) 0.000(5) 0.000(5) 0.003(5)
C21 0.015(6) 0.029(6) 0.018(6) 0.002(5) 0.011(5) 0.005(5)
C22 0.021(6) 0.024(6) 0.020(6) 0.002(5) 0.001(5) 0.003(5)
C23 0.018(6) 0.022(6) 0.017(6) 0.003(5) 0.009(5) -0.004(4)
C24 0.034(7) 0.037(7) 0.011(6) -0.008(5) 0.003(5) 0.006(5)
C25 0.034(6) 0.024(6) 0.017(6) 0.000(6) 0.006(5) 0.002(6)
C26 0.027(6) 0.017(6) 0.017(6) 0.007(5) 0.007(5) -0.003(5)
C27 0.021(6) 0.019(6) 0.026(7) -0.003(5) 0.009(5) -0.007(5)
C28 0.035(7) 0.030(7) 0.033(8) 0.011(6) 0.012(6) -0.008(5)
C29 0.007(5) 0.019(5) 0.017(6) 0.002(4) 0.001(4) -0.002(4)
C30 0.025(6) 0.019(6) 0.017(6) 0.011(4) 0.008(5) 0.014(5)
C31 0.013(6) 0.032(6) 0.022(7) 0.011(5) 0.012(5) 0.006(5)
C32 0.023(6) 0.020(5) 0.016(6) 0.012(4) 0.013(5) 0.005(4)
C33 0.018(6) 0.019(6) 0.021(6) 0.004(5) 0.007(5) 0.006(4)
O1 0.071(6) 0.086(8) 0.044(6) 0.001(5) 0.024(5) 0.007(6)
C34 0.050(7) 0.170(19) 0.059(11) 0.008(10) 0.023(7) 0.019(9)
C35 0.064(8) 0.092(13) 0.113(13) -0.041(11) 0.038(9) -0.045(9)
C36 0.044(7) 0.091(11) 0.044(9) -0.012(7) -0.002(6) 0.038(7)
C37 0.043(7) 0.075(10) 0.041(8) 0.016(6) 0.016(6) -0.010(6)

loop_
_atom_type_symbol
_atom_type_description
_atom_type_scat_dispersion_real
_atom_type_scat_dispersion_imag
_atom_type_scat_source
C C 0.0033 0.0016 'International Tables Vol C Tables 4.2.6.8 and 6.1.1.4'
H H 0.0000 0.0000 'International Tables Vol C Tables 4.2.6.8 and 6.1.1.4'
N N 0.0061 0.0033 'International Tables Vol C Tables 4.2.6.8 and 6.1.1.4'
O O 0.0106 0.0060 'International Tables Vol C Tables 4.2.6.8 and 6.1.1.4'
S S 0.1246 0.1234 'International Tables Vol C Tables 4.2.6.8 and 6.1.1.4'
Si Si 0.0817 0.0704 'International Tables Vol C Tables 4.2.6.8 and 6.1.1.4'
U U -9.6767 9.6646 'International Tables Vol C Tables 4.2.6.8 and 6.1.1.4'

loop_
_geom_angle_atom_site_label_1
_geom_angle_atom_site_label_2
_geom_angle_atom_site_label_3
_geom_angle
_geom_angle_site_symmetry_1
S1 U1 N4 178.18(19) .
N1 U1 S1 108.66(19) .
N1 U1 N2 107.1(3) .
N1 U1 N3 109.2(3) .
N1 U1 N4 69.6(3) .
N2 U1 S1 112.0(2) .
N2 U1 N3 109.2(3) .
N2 U1 N4 69.3(3) .
N3 U1 S1 110.65(19) .
N3 U1 N4 69.7(3) .
U1 S1 U1 179.81(18) 2_656
N1 Si1 C1 112.2(4) .
N1 Si1 C4 106.6(4) .
N1 Si1 C7 115.0(5) .
C4 Si1 C1 105.9(4) .
C4 Si1 C7 110.2(5) .
C7 Si1 C1 106.6(5) .
N2 Si2 C12 111.5(4) .
N2 Si2 C15 114.5(4) .
N2 Si2 C18 105.9(4) .
C12 Si2 C15 108.2(4) .
C18 Si2 C12 108.2(5) .
C18 Si2 C15 108.2(5) .
N3 Si3 C23 108.5(4) .
N3 Si3 C26 109.4(4) .
N3 Si3 C29 107.4(4) .
C23 Si3 C26 111.0(5) .
C23 Si3 C29 109.1(4) .
C29 Si3 C26 111.3(5) .
Si1 N1 U1 134.7(4) .
C10 N1 U1 110.3(6) .
C10 N1 Si1 114.9(6) .
Si2 N2 U1 133.9(4) .
C21 N2 U1 111.8(6) .
C21 N2 Si2 114.2(6) .
Si3 N3 U1 134.2(4) .
C32 N3 U1 110.1(5) .
C32 N3 Si3 115.5(6) .
C11 N4 U1 106.4(5) .
C22 N4 U1 107.0(6) .
C22 N4 C11 111.7(8) .
C22 N4 C33 111.7(8) .
C33 N4 U1 107.2(6) .
C33 N4 C11 112.5(8) .
Si1 C1 H1 105.3 .
C2 C1 Si1 115.9(7) .
C2 C1 H1 105.3 .
C3 C1 Si1 113.5(7) .
C3 C1 H1 105.3 .
C3 C1 C2 110.5(8) .
C1 C2 H2A 109.5 .
C1 C2 H2B 109.5 .
C1 C2 H2C 109.5 .
H2A C2 H2B 109.5 .
H2A C2 H2C 109.5 .
H2B C2 H2C 109.5 .
C1 C3 H3A 109.5 .
C1 C3 H3B 109.5 .
C1 C3 H3C 109.5 .
H3A C3 H3B 109.5 .
H3A C3 H3C 109.5 .
H3B C3 H3C 109.5 .
Si1 C4 H4 106.7 .
C5 C4 Si1 114.9(7) .
C5 C4 H4 106.7 .
C6 C4 Si1 113.6(7) .
C6 C4 H4 106.7 .
C6 C4 C5 107.9(8) .
C4 C5 H5A 109.5 .
C4 C5 H5B 109.5 .
C4 C5 H5C 109.5 .
H5A C5 H5B 109.5 .
H5A C5 H5C 109.5 .
H5B C5 H5C 109.5 .
C4 C6 H6A 109.5 .
C4 C6 H6B 109.5 .
C4 C6 H6C 109.5 .
H6A C6 H6B 109.5 .
H6A C6 H6C 109.5 .
H6B C6 H6C 109.5 .
Si1 C7 H7 104.4 .
C8 C7 Si1 116.9(7) .
C8 C7 H7 104.4 .
C8 C7 C9 108.6(9) .
C9 C7 Si1 116.5(7) .
C9 C7 H7 104.4 .
C7 C8 H8A 109.5 .
C7 C8 H8B 109.5 .
C7 C8 H8C 109.5 .
H8A C8 H8B 109.5 .
H8A C8 H8C 109.5 .
H8B C8 H8C 109.5 .
C7 C9 H9A 109.5 .
C7 C9 H9B 109.5 .
C7 C9 H9C 109.5 .
H9A C9 H9B 109.5 .
H9A C9 H9C 109.5 .
H9B C9 H9C 109.5 .
N1 C10 H10A 109.7 .
N1 C10 H10B 109.7 .
N1 C10 C11 109.6(8) .
H10A C10 H10B 108.2 .
C11 C10 H10A 109.7 .
C11 C10 H10B 109.7 .
N4 C11 C10 108.1(8) .
N4 C11 H11A 110.1 .
N4 C11 H11B 110.1 .
C10 C11 H11A 110.1 .
C10 C11 H11B 110.1 .
H11A C11 H11B 108.4 .
Si2 C12 H12 105.0 .
C13 C12 Si2 115.8(7) .
C13 C12 H12 105.0 .
C13 C12 C14 108.6(8) .
C14 C12 Si2 116.1(8) .
C14 C12 H12 105.0 .
C12 C13 H13A 109.5 .
C12 C13 H13B 109.5 .
C12 C13 H13C 109.5 .
H13A C13 H13B 109.5 .
H13A C13 H13C 109.5 .
H13B C13 H13C 109.5 .
C12 C14 H14A 109.5 .
C12 C14 H14B 109.5 .
C12 C14 H14C 109.5 .
H14A C14 H14B 109.5 .
H14A C14 H14C 109.5 .
H14B C14 H14C 109.5 .
Si2 C15 H15 105.1 .
C16 C15 Si2 117.6(8) .
C16 C15 H15 105.1 .
C16 C15 C17 108.8(9) .
C17 C15 Si2 114.0(7) .
C17 C15 H15 105.1 .
C15 C16 H16A 109.5 .
C15 C16 H16B 109.5 .
C15 C16 H16C 109.5 .
H16A C16 H16B 109.5 .
H16A C16 H16C 109.5 .
H16B C16 H16C 109.5 .
C15 C17 H17A 109.5 .
C15 C17 H17B 109.5 .
C15 C17 H17C 109.5 .
H17A C17 H17B 109.5 .
H17A C17 H17C 109.5 .
H17B C17 H17C 109.5 .
Si2 C18 H18 106.8 .
C19 C18 Si2 113.8(7) .
C19 C18 H18 106.8 .
C19 C18 C20 108.7(9) .
C20 C18 Si2 113.6(7) .
C20 C18 H18 106.8 .
C18 C19 H19A 109.5 .
C18 C19 H19B 109.5 .
C18 C19 H19C 109.5 .
H19A C19 H19B 109.5 .
H19A C19 H19C 109.5 .
H19B C19 H19C 109.5 .
C18 C20 H20A 109.5 .
C18 C20 H20B 109.5 .
C18 C20 H20C 109.5 .
H20A C20 H20B 109.5 .
H20A C20 H20C 109.5 .
H20B C20 H20C 109.5 .
N2 C21 H21A 109.8 .
N2 C21 H21B 109.8 .
H21A C21 H21B 108.3 .
C22 C21 N2 109.2(8) .
C22 C21 H21A 109.8 .
C22 C21 H21B 109.8 .
N4 C22 C21 109.4(8) .
N4 C22 H22A 109.8 .
N4 C22 H22B 109.8 .
C21 C22 H22A 109.8 .
C21 C22 H22B 109.8 .
H22A C22 H22B 108.2 .
Si3 C23 H23 105.2 .
C24 C23 Si3 113.9(7) .
C24 C23 H23 105.2 .
C24 C23 C25 108.4(8) .
C25 C23 Si3 117.7(7) .
C25 C23 H23 105.2 .
C23 C24 H24A 109.5 .
C23 C24 H24B 109.5 .
C23 C24 H24C 109.5 .
H24A C24 H24B 109.5 .
H24A C24 H24C 109.5 .
H24B C24 H24C 109.5 .
C23 C25 H25A 109.5 .
C23 C25 H25B 109.5 .
C23 C25 H25C 109.5 .
H25A C25 H25B 109.5 .
H25A C25 H25C 109.5 .
H25B C25 H25C 109.5 .
Si3 C26 H26 105.3 .
C27 C26 Si3 113.9(7) .
C27 C26 H26 105.3 .
C28 C26 Si3 116.9(7) .
C28 C26 H26 105.3 .
C28 C26 C27 109.0(8) .
C26 C27 H27A 109.5 .
C26 C27 H27B 109.5 .
C26 C27 H27C 109.5 .
H27A C27 H27B 109.5 .
H27A C27 H27C 109.5 .
H27B C27 H27C 109.5 .
C26 C28 H28A 109.5 .
C26 C28 H28B 109.5 .
C26 C28 H28C 109.5 .
H28A C28 H28B 109.5 .
H28A C28 H28C 109.5 .
H28B C28 H28C 109.5 .
Si3 C29 H29 106.7 .
C30 C29 Si3 113.8(7) .
C30 C29 H29 106.7 .
C30 C29 C31 107.7(8) .
C31 C29 Si3 114.6(7) .
C31 C29 H29 106.7 .
C29 C30 H30A 109.5 .
C29 C30 H30B 109.5 .
C29 C30 H30C 109.5 .
H30A C30 H30B 109.5 .
H30A C30 H30C 109.5 .
H30B C30 H30C 109.5 .
C29 C31 H31A 109.5 .
C29 C31 H31B 109.5 .
C29 C31 H31C 109.5 .
H31A C31 H31B 109.5 .
H31A C31 H31C 109.5 .
H31B C31 H31C 109.5 .
N3 C32 H32A 109.8 .
N3 C32 H32B 109.8 .
N3 C32 C33 109.5(8) .
H32A C32 H32B 108.2 .
C33 C32 H32A 109.8 .
C33 C32 H32B 109.8 .
N4 C33 C32 108.3(8) .
N4 C33 H33A 110.0 .
N4 C33 H33B 110.0 .
C32 C33 H33A 110.0 .
C32 C33 H33B 110.0 .
H33A C33 H33B 108.4 .
C34 O1 C37 107.9(12) .
O1 C34 H34A 109.8 .
O1 C34 H34B 109.8 .
O1 C34 C35 109.4(13) .
H34A C34 H34B 108.2 .
C35 C34 H34A 109.8 .
C35 C34 H34B 109.8 .
C34 C35 H35A 111.0 .
C34 C35 H35B 111.0 .
C34 C35 C36 104.0(12) .
H35A C35 H35B 109.0 .
C36 C35 H35A 111.0 .
C36 C35 H35B 111.0 .
C35 C36 H36A 111.6 .
C35 C36 H36B 111.6 .
H36A C36 H36B 109.4 .
C37 C36 C35 100.9(10) .
C37 C36 H36A 111.6 .
C37 C36 H36B 111.6 .
O1 C37 C36 105.0(10) .
O1 C37 H37A 110.7 .
O1 C37 H37B 110.7 .
C36 C37 H37A 110.7 .
C36 C37 H37B 110.7 .
H37A C37 H37B 108.8 .

loop_
_geom_bond_atom_site_label_1
_geom_bond_atom_site_label_2
_geom_bond_distance
U1 S1 2.6903(6)
U1 N1 2.253(8)
U1 N2 2.259(7)
U1 N3 2.261(8)
U1 N4 2.704(7)
Si1 N1 1.735(8)
Si1 C1 1.917(10)
Si1 C4 1.867(10)
Si1 C7 1.896(10)
Si2 N2 1.740(8)
Si2 C12 1.906(10)
Si2 C15 1.907(10)
Si2 C18 1.889(11)
Si3 N3 1.735(8)
Si3 C23 1.884(10)
Si3 C26 1.919(10)
Si3 C29 1.894(10)
N1 C10 1.479(11)
N2 C21 1.499(12)
N3 C32 1.507(11)
N4 C11 1.494(12)
N4 C22 1.476(13)
N4 C33 1.482(12)
C1 H1 1.0000
C1 C2 1.534(14)
C1 C3 1.533(13)
C2 H2A 0.9800
C2 H2B 0.9800
C2 H2C 0.9800
C3 H3A 0.9800
C3 H3B 0.9800
C3 H3C 0.9800
C4 H4 1.0000
C4 C5 1.556(13)
C4 C6 1.527(12)
C5 H5A 0.9800
C5 H5B 0.9800
C5 H5C 0.9800
C6 H6A 0.9800
C6 H6B 0.9800
C6 H6C 0.9800
C7 H7 1.0000
C7 C8 1.535(13)
C7 C9 1.552(13)
C8 H8A 0.9800
C8 H8B 0.9800
C8 H8C 0.9800
C9 H9A 0.9800
C9 H9B 0.9800
C9 H9C 0.9800
C10 H10A 0.9900
C10 H10B 0.9900
C10 C11 1.508(13)
C11 H11A 0.9900
C11 H11B 0.9900
C12 H12 1.0000
C12 C13 1.508(14)
C12 C14 1.524(13)
C13 H13A 0.9800
C13 H13B 0.9800
C13 H13C 0.9800
C14 H14A 0.9800
C14 H14B 0.9800
C14 H14C 0.9800
C15 H15 1.0000
C15 C16 1.517(14)
C15 C17 1.521(14)
C16 H16A 0.9800
C16 H16B 0.9800
C16 H16C 0.9800
C17 H17A 0.9800
C17 H17B 0.9800
C17 H17C 0.9800
C18 H18 1.0000
C18 C19 1.545(14)
C18 C20 1.547(14)
C19 H19A 0.9800
C19 H19B 0.9800
C19 H19C 0.9800
C20 H20A 0.9800
C20 H20B 0.9800
C20 H20C 0.9800
C21 H21A 0.9900
C21 H21B 0.9900
C21 C22 1.499(13)
C22 H22A 0.9900
C22 H22B 0.9900
C23 H23 1.0000
C23 C24 1.545(13)
C23 C25 1.552(13)
C24 H24A 0.9800
C24 H24B 0.9800
C24 H24C 0.9800
C25 H25A 0.9800
C25 H25B 0.9800
C25 H25C 0.9800
C26 H26 1.0000
C26 C27 1.532(14)
C26 C28 1.531(13)
C27 H27A 0.9800
C27 H27B 0.9800
C27 H27C 0.9800
C28 H28A 0.9800
C28 H28B 0.9800
C28 H28C 0.9800
C29 H29 1.0000
C29 C30 1.543(13)
C29 C31 1.558(13)
C30 H30A 0.9800
C30 H30B 0.9800
C30 H30C 0.9800
C31 H31A 0.9800
C31 H31B 0.9800
C31 H31C 0.9800
C32 H32A 0.9900
C32 H32B 0.9900
C32 C33 1.509(13)
C33 H33A 0.9900
C33 H33B 0.9900
O1 C34 1.336(17)
O1 C37 1.411(15)
C34 H34A 0.9900
C34 H34B 0.9900
C34 C35 1.487(15)
C35 H35A 0.9900
C35 H35B 0.9900
C35 C36 1.522(13)
C36 H36A 0.9900
C36 H36B 0.9900
C36 C37 1.498(13)
C37 H37A 0.9900
C37 H37B 0.9900

loop_
_geom_torsion_atom_site_label_1
_geom_torsion_atom_site_label_2
_geom_torsion_atom_site_label_3
_geom_torsion_atom_site_label_4
_geom_torsion
U1 N1 C10 C11 67.3(8)
U1 N2 C21 C22 64.1(9)
U1 N3 C32 C33 66.2(8)
U1 N4 C11 C10 26.8(9)
U1 N4 C22 C21 27.8(9)
U1 N4 C33 C32 27.2(9)
Si1 N1 C10 C11 -110.4(8)
Si2 N2 C21 C22 -118.7(8)
Si3 N3 C32 C33 -117.4(7)
N1 Si1 C4 C5 -53.3(8)
N1 Si1 C4 C6 -178.1(7)
N1 Si1 C7 C8 -63.0(9)
N1 Si1 C7 C9 67.7(9)
N1 C10 C11 N4 -61.3(10)
N2 Si2 C18 C19 -170.1(7)
N2 Si2 C18 C20 -45.0(8)
N2 C21 C22 N4 -59.5(10)
N3 Si3 C23 C24 56.1(8)
N3 Si3 C23 C25 -175.5(7)
N3 Si3 C29 C30 -42.5(8)
N3 Si3 C29 C31 -167.1(7)
N3 C32 C33 N4 -60.8(10)
C1 Si1 N1 U1 111.9(6)
C1 Si1 N1 C10 -71.1(7)
C1 Si1 C4 C5 -172.9(7)
C1 Si1 C4 C6 62.2(8)
C1 Si1 C7 C8 62.0(9)
C1 Si1 C7 C9 -167.2(8)
C4 Si1 N1 U1 -3.6(7)
C4 Si1 N1 C10 173.4(6)
C4 Si1 C7 C8 176.5(8)
C4 Si1 C7 C9 -52.7(9)
C7 Si1 N1 U1 -126.0(6)
C7 Si1 N1 C10 51.0(7)
C7 Si1 C4 C5 72.2(8)
C7 Si1 C4 C6 -52.7(9)
C11 N4 C22 C21 -88.3(10)
C11 N4 C33 C32 143.8(8)
C12 Si2 N2 U1 104.6(6)
C12 Si2 N2 C21 -71.8(7)
C12 Si2 C18 C19 70.3(8)
C12 Si2 C18 C20 -164.7(7)
C15 Si2 N2 U1 -132.1(6)
C15 Si2 N2 C21 51.5(8)
C15 Si2 C18 C19 -46.8(9)
C15 Si2 C18 C20 78.3(8)
C18 Si2 N2 U1 -12.9(7)
C18 Si2 N2 C21 170.7(7)
C22 N4 C11 C10 143.3(8)
C22 N4 C33 C32 -89.7(9)
C23 Si3 N3 U1 99.7(6)
C23 Si3 N3 C32 -75.5(7)
C23 Si3 C29 C30 -159.9(7)
C23 Si3 C29 C31 75.5(8)
C26 Si3 N3 U1 -139.0(6)
C26 Si3 N3 C32 45.7(8)
C26 Si3 C23 C24 -64.1(8)
C26 Si3 C23 C25 64.3(8)
C26 Si3 C29 C30 77.2(8)
C26 Si3 C29 C31 -47.4(9)
C29 Si3 N3 U1 -18.1(7)
C29 Si3 N3 C32 166.6(7)
C29 Si3 C23 C24 172.8(7)
C29 Si3 C23 C25 -58.7(8)
C33 N4 C11 C10 -90.2(9)
C33 N4 C22 C21 144.8(9)
O1 C34 C35 C36 -1(2)
C34 O1 C37 C36 -36.3(15)
C34 C35 C36 C37 -19.8(18)
C35 C36 C37 O1 33.5(15)
C37 O1 C34 C35 22.9(19)
